data_7033192
loop_
_publ_author_name
'Fuller, Rebecca O.'
'Koutsantonis, George A.'
'Lozi\'c, Ivan'
'Ogden, Mark I.'
'Skelton, Brian W.'

_publ_section_title
;
 Manganese-calcium clusters supported by calixarenes.
;
_journal_issue 5
_journal_name_full 'Dalton transactions (Cambridge, England : 2003)'
_journal_page_first 2132
_journal_page_last 2137
_journal_paper_doi 10.1039/c4dt02952f
_journal_volume 44
_journal_year 2015
_chemical_formula_moiety 'C100 H142 Mn4 O16 S4, 4(C2 H6 O)'
_chemical_formula_sum 'C108 H166 Mn4 O20 S4'
_chemical_formula_weight 2132.41
_chemical_name_systematic
;
 ?
;
_space_group_IT_number 2
_symmetry_cell_setting triclinic
_symmetry_space_group_name_Hall '-P 1'
_symmetry_space_group_name_H-M 'P -1'
_atom_sites_solution_hydrogens geom
_atom_sites_solution_primary direct
_atom_sites_solution_secondary difmap
_audit_creation_date 2014-01-12T16:22:34-00:00
_audit_creation_method 'WinGX routine CIF_UPDATE'
_audit_update_record
;
2014-10-28 deposited with the CCDC.
2014-11-21 downloaded from the CCDC.
;
_cell_angle_alpha 87.084(10)
_cell_angle_beta 83.453(10)
_cell_angle_gamma 84.328(11)
_cell_formula_units_Z 1
_cell_length_a 12.1507(16)
_cell_length_b 12.4163(16)
_cell_length_c 18.597(2)
_cell_measurement_reflns_used 2685
_cell_measurement_temperature 100(2)
_cell_measurement_theta_max 67.0614
_cell_measurement_theta_min 3.5755
_cell_volume 2771.5(6)
_computing_cell_refinement
;
        CrysAlisPro, Oxford Diffraction Ltd.,
        Version 1.171.33.52 (release 06-11-2009 CrysAlis171 .NET)
        (compiled Nov  6 2009,16:24:50)
;
_computing_data_collection
;
        CrysAlisPro, Oxford Diffraction Ltd.,
        Version 1.171.33.52 (release 06-11-2009 CrysAlis171 .NET)
        (compiled Nov  6 2009,16:24:50)
;
_computing_data_reduction
;
        CrysAlisPro, Oxford Diffraction Ltd.,
        Version 1.171.33.52 (release 06-11-2009 CrysAlis171 .NET)
        (compiled Nov  6 2009,16:24:50)
;
_computing_molecular_graphics 'OrtepII (Johnson, C. K. (1976)'
_computing_publication_material 'WinGX Farrugia, L. J. (1999)'
_computing_structure_refinement 'SHELXL-97 (Sheldrick, 2008)'
_computing_structure_solution 'SIR92 (Altomare et al., 1994)'
_diffrn_ambient_temperature 100(2)
_diffrn_detector_area_resol_mean 10.4738
_diffrn_measured_fraction_theta_full 0.982
_diffrn_measured_fraction_theta_max 0.963
_diffrn_measurement_device_type 'Oxford Diffraction Gemini diffractometer'
_diffrn_measurement_method '\w scans'
_diffrn_orient_matrix_UB_11 -0.0011457327
_diffrn_orient_matrix_UB_12 0.1239952634
_diffrn_orient_matrix_UB_13 0.0021346619
_diffrn_orient_matrix_UB_21 -0.1275503649
_diffrn_orient_matrix_UB_22 0.0102610292
_diffrn_orient_matrix_UB_23 0.0181706065
_diffrn_orient_matrix_UB_31 0.0134453283
_diffrn_orient_matrix_UB_32 -0.0108259192
_diffrn_orient_matrix_UB_33 0.0815351011
_diffrn_radiation_monochromator graphite
_diffrn_radiation_type CuK\a
_diffrn_radiation_wavelength 1.54178
_diffrn_reflns_av_R_equivalents 0.1295
_diffrn_reflns_av_unetI/netI 0.171
_diffrn_reflns_limit_h_max 14
_diffrn_reflns_limit_h_min -14
_diffrn_reflns_limit_k_max 14
_diffrn_reflns_limit_k_min -14
_diffrn_reflns_limit_l_max 21
_diffrn_reflns_limit_l_min -19
_diffrn_reflns_number 27053
_diffrn_reflns_theta_full 67.5
_diffrn_reflns_theta_max 68.59
_diffrn_reflns_theta_min 3.58
_exptl_absorpt_coefficient_mu 4.841
_exptl_absorpt_correction_T_max 0.797
_exptl_absorpt_correction_T_min 0.509
_exptl_absorpt_correction_type analytical
_exptl_absorpt_process_details
;
      CrysAlisPro, Oxford Diffraction Ltd.,

;
_exptl_crystal_colour dark_purple
_exptl_crystal_density_diffrn 1.278
_exptl_crystal_density_method 'not measured'
_exptl_crystal_description plate
_exptl_crystal_F_000 1138
_exptl_crystal_size_max 0.17
_exptl_crystal_size_mid 0.1
_exptl_crystal_size_min 0.05
_refine_diff_density_max 0.848
_refine_diff_density_min -0.711
_refine_diff_density_rms 0.123
_refine_ls_extinction_method none
_refine_ls_goodness_of_fit_ref 0.875
_refine_ls_hydrogen_treatment constr
_refine_ls_matrix_type full
_refine_ls_number_parameters 642
_refine_ls_number_reflns 9837
_refine_ls_number_restraints 51
_refine_ls_restrained_S_all 0.884
_refine_ls_R_factor_all 0.1898
_refine_ls_R_factor_gt 0.0903
_refine_ls_shift/su_max 0.022
_refine_ls_shift/su_mean 0.001
_refine_ls_structure_factor_coef Fsqd
_refine_ls_weighting_details 'calc w=1/[\s^2^(Fo^2^)+(0.1395P)^2^] where P=(Fo^2^+2Fc^2^)/3'
_refine_ls_weighting_scheme calc
_refine_ls_wR_factor_gt 0.2195
_refine_ls_wR_factor_ref 0.2614
_reflns_number_gt 3831
_reflns_number_total 9837
_reflns_threshold_expression I>2\s(I)
_cod_data_source_file c4dt02952f2.cif
_cod_data_source_block gk258a
_cod_depositor_comments 'Adding full bibliography for 7033192--7033199.cif.'
_cod_original_cell_volume 2771.4(6)
_cod_original_sg_symbol_Hall -P_1
_cod_database_code 7033192

loop_
_symmetry_equiv_pos_as_xyz
'x, y, z'
'-x, -y, -z'

loop_
_atom_site_label
_atom_site_type_symbol
_atom_site_fract_x
_atom_site_fract_y
_atom_site_fract_z
_atom_site_U_iso_or_equiv
_atom_site_adp_type
_atom_site_occupancy
_atom_site_symmetry_multiplicity
_atom_site_calc_flag
_atom_site_refinement_flags
_atom_site_disorder_assembly
_atom_site_disorder_group
Mn1 Mn 0.52967(11) 0.35332(9) 0.38464(6) 0.0481(4) Uani 1 1 d . C .
Mn2 Mn 0.36706(12) 0.48226(10) 0.51281(6) 0.0506(4) Uani 1 1 d . . .
O11 O 0.3880(4) 0.4448(4) 0.3976(2) 0.0446(13) Uani 1 1 d . . .
C11 C 0.3321(7) 0.4760(6) 0.3401(4) 0.044(2) Uani 1 1 d . . .
C12 C 0.3535(7) 0.5755(6) 0.3012(4) 0.044(2) Uani 1 1 d . . .
C13 C 0.2934(7) 0.6056(6) 0.2436(4) 0.045(2) Uani 1 1 d . . .
H13 H 0.3056 0.673 0.219 0.055 Uiso 1 1 calc R . .
C14 C 0.2165(7) 0.5447(6) 0.2190(4) 0.047(2) Uani 1 1 d . . .
C141 C 0.1568(7) 0.5823(6) 0.1539(5) 0.055(2) Uani 1 1 d . . .
C142 C 0.0750(8) 0.6813(7) 0.1737(5) 0.079(3) Uani 1 1 d . . .
H14A H 0.0203 0.6612 0.2138 0.119 Uiso 1 1 calc R . .
H14B H 0.0366 0.7068 0.1316 0.119 Uiso 1 1 calc R . .
H14C H 0.1158 0.7392 0.1885 0.119 Uiso 1 1 calc R . .
C143 C 0.2422(9) 0.6099(8) 0.0892(5) 0.078(3) Uani 1 1 d . . .
H14D H 0.2815 0.6709 0.101 0.117 Uiso 1 1 calc R . .
H14E H 0.2035 0.6297 0.0464 0.117 Uiso 1 1 calc R . .
H14F H 0.2959 0.5468 0.0793 0.117 Uiso 1 1 calc R . .
C144 C 0.0910(7) 0.4948(6) 0.1281(4) 0.058(2) Uani 1 1 d . . .
H14G H 0.1405 0.4285 0.1194 0.087 Uiso 1 1 calc R . .
H14H H 0.0603 0.5205 0.0832 0.087 Uiso 1 1 calc R . .
H14I H 0.0301 0.4796 0.1654 0.087 Uiso 1 1 calc R . .
C15 C 0.1995(7) 0.4453(6) 0.2576(4) 0.047(2) Uani 1 1 d . . .
H15 H 0.148 0.4008 0.2423 0.056 Uiso 1 1 calc R . .
C16 C 0.2553(7) 0.4104(5) 0.3168(4) 0.044(2) Uani 1 1 d . . .
C1 C 0.2380(7) 0.2999(6) 0.3534(4) 0.049(2) Uani 1 1 d . . .
H1A H 0.1604 0.2838 0.3509 0.059 Uiso 1 1 calc R . .
H1B H 0.2498 0.3015 0.4051 0.059 Uiso 1 1 calc R . .
O21 O 0.6077(4) 0.4859(4) 0.3748(2) 0.0453(14) Uani 1 1 d . . .
C21 C 0.6348(6) 0.5346(6) 0.3081(4) 0.0411(19) Uani 1 1 d . . .
C22 C 0.7327(7) 0.5046(6) 0.2671(4) 0.045(2) Uani 1 1 d . . .
C23 C 0.7569(7) 0.5545(6) 0.1981(4) 0.050(2) Uani 1 1 d . . .
H23 H 0.8256 0.5341 0.1702 0.06 Uiso 1 1 calc R . .
C24 C 0.6821(7) 0.6329(6) 0.1702(4) 0.0425(19) Uani 1 1 d . . .
C241 C 0.7048(7) 0.6893(6) 0.0961(4) 0.051(2) Uani 1 1 d . . .
C242 C 0.8121(8) 0.6395(7) 0.0527(5) 0.069(3) Uani 1 1 d . . .
H24A H 0.8081 0.5615 0.0491 0.104 Uiso 1 1 calc R . .
H24B H 0.8765 0.6513 0.0776 0.104 Uiso 1 1 calc R . .
H24C H 0.8199 0.6739 0.0041 0.104 Uiso 1 1 calc R . .
C243 C 0.6099(9) 0.6819(8) 0.0513(5) 0.082(3) Uani 1 1 d . . .
H24D H 0.5998 0.6056 0.0456 0.123 Uiso 1 1 calc R . .
H24E H 0.6269 0.7171 0.0035 0.123 Uiso 1 1 calc R . .
H24F H 0.5415 0.7181 0.0758 0.123 Uiso 1 1 calc R . .
C244 C 0.7222(9) 0.8081(7) 0.1061(5) 0.080(3) Uani 1 1 d . . .
H24G H 0.7399 0.8441 0.0586 0.12 Uiso 1 1 calc R . .
H24H H 0.7838 0.8115 0.1354 0.12 Uiso 1 1 calc R . .
H24I H 0.6541 0.8448 0.1306 0.12 Uiso 1 1 calc R . .
C25 C 0.5852(8) 0.6616(6) 0.2122(4) 0.051(2) Uani 1 1 d . . .
H25 H 0.5353 0.7171 0.1936 0.061 Uiso 1 1 calc R . .
C26 C 0.5539(7) 0.6151(6) 0.2809(4) 0.046(2) Uani 1 1 d . . .
C2 C 0.4423(7) 0.6431(6) 0.3207(4) 0.049(2) Uani 1 1 d . . .
H2A H 0.4191 0.7205 0.3103 0.059 Uiso 1 1 calc R . .
H2B H 0.448 0.6335 0.3734 0.059 Uiso 1 1 calc R . .
O31 O 0.6703(5) 0.2685(4) 0.3757(3) 0.0501(14) Uani 1 1 d . . .
C31 C 0.7210(7) 0.2387(6) 0.3108(4) 0.048(2) Uani 1 1 d . . .
C32 C 0.6973(7) 0.1382(6) 0.2839(4) 0.044(2) Uani 1 1 d . A .
C33 C 0.7518(7) 0.1074(6) 0.2171(4) 0.053(2) Uani 1 1 d . . .
H33 H 0.7378 0.0401 0.1996 0.063 Uiso 1 1 calc R . .
C34 C 0.8258(7) 0.1698(6) 0.1741(4) 0.049(2) Uani 1 1 d . . .
C341 C 0.8788(7) 0.1296(6) 0.1011(4) 0.051(2) Uani 1 1 d . . .
C342 C 0.9448(7) 0.0209(6) 0.1108(4) 0.060(2) Uani 1 1 d . . .
H34A H 0.8941 -0.0332 0.1296 0.09 Uiso 1 1 calc R . .
H34B H 0.9992 0.0267 0.1452 0.09 Uiso 1 1 calc R . .
H34C H 0.9838 -0.0012 0.0641 0.09 Uiso 1 1 calc R . .
C343 C 0.7885(8) 0.1203(7) 0.0512(4) 0.069(3) Uani 1 1 d . . .
H34D H 0.7349 0.0717 0.0742 0.104 Uiso 1 1 calc R . .
H34E H 0.8228 0.0911 0.005 0.104 Uiso 1 1 calc R . .
H34F H 0.7501 0.1921 0.0423 0.104 Uiso 1 1 calc R . .
C344 C 0.9594(7) 0.2100(7) 0.0615(4) 0.057(2) Uani 1 1 d . . .
H34G H 0.9898 0.1825 0.0141 0.086 Uiso 1 1 calc R . .
H34H H 1.0205 0.2165 0.0908 0.086 Uiso 1 1 calc R . .
H34I H 0.9185 0.2812 0.0549 0.086 Uiso 1 1 calc R . .
C35 C 0.8468(7) 0.2686(6) 0.2021(4) 0.046(2) Uani 1 1 d . . .
H35 H 0.8974 0.3126 0.1747 0.055 Uiso 1 1 calc R . .
C36 C 0.7949(7) 0.3031(6) 0.2691(4) 0.045(2) Uani 1 1 d . . .
C3 C 0.8147(7) 0.4138(6) 0.2950(4) 0.049(2) Uani 1 1 d . . .
H3A H 0.8918 0.4297 0.2777 0.059 Uiso 1 1 calc R . .
H3B H 0.8065 0.4118 0.3486 0.059 Uiso 1 1 calc R . .
O41 O 0.4540(4) 0.2255(4) 0.3992(2) 0.0468(14) Uani 1 1 d . . .
C41 C 0.4226(7) 0.1802(6) 0.3410(4) 0.047(2) Uani 1 1 d . . .
C42 C 0.3176(7) 0.2107(6) 0.3175(4) 0.049(2) Uani 1 1 d . . .
C43 C 0.2873(8) 0.1620(6) 0.2576(4) 0.057(2) Uani 1 1 d . . .
H43 H 0.2158 0.1823 0.2425 0.068 Uiso 1 1 calc R . .
C44 C 0.3584(7) 0.0844(6) 0.2191(4) 0.053(2) Uani 1 1 d . A .
C441 C 0.3269(7) 0.0316(6) 0.1532(4) 0.062(3) Uani 1 1 d D . .
C442 C 0.2305(11) 0.0962(10) 0.1234(8) 0.057(4) Uani 0.767(18) 1 d PD A 1
H44A H 0.2474 0.1716 0.1142 0.085 Uiso 0.767(18) 1 calc PR A 1
H44B H 0.1641 0.0936 0.1584 0.085 Uiso 0.767(18) 1 calc PR A 1
H44C H 0.2169 0.0657 0.0779 0.085 Uiso 0.767(18) 1 calc PR A 1
C443 C 0.4286(10) 0.0346(12) 0.0911(6) 0.087(6) Uani 0.767(18) 1 d PD A 1
H44D H 0.4428 0.1099 0.0785 0.131 Uiso 0.767(18) 1 calc PR A 1
H44E H 0.4104 0.0003 0.0482 0.131 Uiso 0.767(18) 1 calc PR A 1
H44F H 0.4951 -0.0047 0.1084 0.131 Uiso 0.767(18) 1 calc PR A 1
C444 C 0.3072(15) -0.0813(8) 0.1702(7) 0.081(5) Uani 0.767(18) 1 d PDU A 1
H44G H 0.3729 -0.1198 0.1889 0.122 Uiso 0.767(18) 1 calc PR A 1
H44H H 0.2926 -0.1152 0.1262 0.122 Uiso 0.767(18) 1 calc PR A 1
H44I H 0.2427 -0.0848 0.2067 0.122 Uiso 0.767(18) 1 calc PR A 1
C445 C 0.262(3) 0.099(3) 0.0995(19) 0.047(14) Uiso 0.233(18) 1 d PD A 2
H44J H 0.2116 0.1545 0.125 0.07 Uiso 0.233(18) 1 calc PR A 2
H44K H 0.2191 0.0524 0.075 0.07 Uiso 0.233(18) 1 calc PR A 2
H44L H 0.314 0.1342 0.0635 0.07 Uiso 0.233(18) 1 calc PR A 2
C446 C 0.405(3) -0.060(3) 0.118(2) 0.077(15) Uiso 0.233(18) 1 d PD A 2
H44M H 0.4463 -0.0999 0.1553 0.116 Uiso 0.233(18) 1 calc PR A 2
H44N H 0.4576 -0.0301 0.0805 0.116 Uiso 0.233(18) 1 calc PR A 2
H44O H 0.3614 -0.11 0.0968 0.116 Uiso 0.233(18) 1 calc PR A 2
C447 C 0.236(3) -0.044(3) 0.1935(17) 0.056(11) Uiso 0.233(18) 1 d PD A 2
H44P H 0.2709 -0.0946 0.2282 0.084 Uiso 0.233(18) 1 calc PR A 2
H44Q H 0.2063 -0.0852 0.1575 0.084 Uiso 0.233(18) 1 calc PR A 2
H44R H 0.1747 0.0013 0.2192 0.084 Uiso 0.233(18) 1 calc PR A 2
C45 C 0.4605(7) 0.0554(6) 0.2447(4) 0.051(2) Uani 1 1 d . . .
H45 H 0.509 0.0008 0.2204 0.061 Uiso 1 1 calc R A .
C46 C 0.4969(7) 0.1016(5) 0.3042(4) 0.049(2) Uani 1 1 d . A .
C4 C 0.6121(7) 0.0714(6) 0.3250(4) 0.051(2) Uani 1 1 d . . .
H4A H 0.6335 -0.0061 0.3157 0.061 Uiso 1 1 calc R A .
H4B H 0.6118 0.0809 0.3775 0.061 Uiso 1 1 calc R . .
O1 O 0.5274(4) 0.3836(4) 0.4967(2) 0.0433(13) Uani 1 1 d . . .
O2 O 0.2612(5) 0.3575(4) 0.5551(3) 0.0594(16) Uani 1 1 d . . .
S2 S 0.3048(2) 0.25156(18) 0.59057(12) 0.0648(7) Uani 1 1 d . . .
C201 C 0.2673(10) 0.1491(7) 0.5371(5) 0.087(4) Uani 1 1 d . . .
H20A H 0.3113 0.1509 0.4896 0.13 Uiso 1 1 calc R . .
H20B H 0.188 0.1619 0.5308 0.13 Uiso 1 1 calc R . .
H20C H 0.2819 0.0781 0.5614 0.13 Uiso 1 1 calc R . .
C202 C 0.2114(8) 0.2328(7) 0.6684(4) 0.066(3) Uani 1 1 d . . .
H20D H 0.2299 0.276 0.7072 0.1 Uiso 1 1 calc R . .
H20E H 0.2167 0.156 0.6839 0.1 Uiso 1 1 calc R . .
H20F H 0.1354 0.2558 0.6574 0.1 Uiso 1 1 calc R . .
O3 O 0.2153(6) 0.5777(5) 0.4958(3) 0.086(2) Uani 1 1 d . . .
S3 S 0.1104(4) 0.5519(4) 0.4759(2) 0.0603(12) Uani 0.5 1 d P B 1
C301 C 0.011(2) 0.614(2) 0.5387(14) 0.118(9) Uiso 0.5 1 d P B 1
H30A H 0.0107 0.5732 0.5853 0.177 Uiso 0.5 1 calc PR B 1
H30B H -0.0629 0.6148 0.5215 0.177 Uiso 0.5 1 calc PR B 1
H30C H 0.0273 0.6881 0.5447 0.177 Uiso 0.5 1 calc PR B 1
C302 C 0.0772(19) 0.6579(18) 0.4086(12) 0.053(6) Uiso 0.5 1 d P B 1
H30D H 0.1236 0.6433 0.3628 0.08 Uiso 0.5 1 calc PR B 1
H30E H 0.0915 0.7281 0.4256 0.08 Uiso 0.5 1 calc PR B 1
H30F H -0.0015 0.6594 0.401 0.08 Uiso 0.5 1 calc PR B 1
S3' S 0.1837(5) 0.6676(4) 0.4658(3) 0.0892(18) Uani 0.5 1 d PD B 2
C303 C 0.107(2) 0.748(2) 0.5327(13) 0.154(12) Uiso 0.5 1 d PD B 2
H30G H 0.1556 0.7635 0.5685 0.232 Uiso 0.5 1 calc PR B 2
H30H H 0.0459 0.7082 0.5566 0.232 Uiso 0.5 1 calc PR B 2
H30I H 0.0763 0.8154 0.5102 0.232 Uiso 0.5 1 calc PR B 2
C304 C 0.070(2) 0.632(2) 0.3968(15) 0.080(9) Uiso 0.5 1 d P B 2
H30J H 0.1088 0.5883 0.3574 0.121 Uiso 0.5 1 calc PR B 2
H30K H 0.0349 0.6993 0.3765 0.121 Uiso 0.5 1 calc PR B 2
H30L H 0.0128 0.5908 0.424 0.121 Uiso 0.5 1 calc PR B 2
O401 O 0.5219(5) 0.3568(4) 0.2545(3) 0.0521(15) Uani 1 1 d U . .
C401 C 0.5419(18) 0.3365(16) 0.1851(10) 0.062(4) Uiso 0.5 1 d PU C 1
H40A H 0.6161 0.3622 0.1703 0.074 Uiso 0.5 1 calc PR C 1
H40B H 0.5534 0.2565 0.1842 0.074 Uiso 0.5 1 calc PR C 1
C402 C 0.487(3) 0.364(2) 0.1317(16) 0.124(9) Uiso 0.5 1 d PU C 1
H40C H 0.5001 0.4384 0.1151 0.186 Uiso 0.5 1 calc PR C 1
H40D H 0.4077 0.3599 0.1467 0.186 Uiso 0.5 1 calc PR C 1
H40E H 0.5116 0.315 0.0921 0.186 Uiso 0.5 1 calc PR C 1
C403 C 0.5007(15) 0.3874(14) 0.1874(8) 0.046(4) Uiso 0.5 1 d P C 2
H40F H 0.4934 0.4675 0.1856 0.055 Uiso 0.5 1 calc PR C 2
H40G H 0.4258 0.3654 0.1826 0.055 Uiso 0.5 1 calc PR C 2
C404 C 0.567(3) 0.357(3) 0.1235(17) 0.137(11) Uiso 0.5 1 d P C 2
H40H H 0.6389 0.3876 0.1213 0.206 Uiso 0.5 1 calc PR C 2
H40I H 0.5295 0.3831 0.0814 0.206 Uiso 0.5 1 calc PR C 2
H40J H 0.5803 0.2774 0.1234 0.206 Uiso 0.5 1 calc PR C 2
O501 O 0.7540(9) 0.1246(9) 0.4747(6) 0.059(3) Uiso 0.5 1 d PD D 1
C501 C 0.7063(15) 0.1387(16) 0.5451(8) 0.066(5) Uiso 0.5 1 d PD D 1
H50A H 0.6995 0.2169 0.5547 0.079 Uiso 0.5 1 calc PR D 1
H50B H 0.7569 0.1012 0.5784 0.079 Uiso 0.5 1 calc PR D 1
C502 C 0.5844(12) 0.0940(11) 0.5634(7) 0.038(3) Uiso 0.5 1 d PD D 1
H50C H 0.536 0.124 0.5272 0.056 Uiso 0.5 1 calc PR D 1
H50D H 0.5518 0.1164 0.6116 0.056 Uiso 0.5 1 calc PR D 1
H50E H 0.592 0.0148 0.5624 0.056 Uiso 0.5 1 calc PR D 1
O601 O 0.5829(19) 0.1746(18) 0.5190(12) 0.161(8) Uiso 0.5 1 d PDU E 2
C601 C 0.654(3) 0.104(3) 0.5456(17) 0.141(10) Uiso 0.5 1 d PDU E 2
H60A H 0.7177 0.1079 0.5074 0.169 Uiso 0.5 1 calc PR E 2
H60B H 0.622 0.0365 0.536 0.169 Uiso 0.5 1 calc PR E 2
C602 C 0.7114(18) 0.0672(17) 0.6037(11) 0.086(6) Uiso 0.5 1 d PDU E 2
H60C H 0.766 0.1177 0.6106 0.129 Uiso 0.5 1 calc PR E 2
H60D H 0.7499 -0.0046 0.594 0.129 Uiso 0.5 1 calc PR E 2
H60E H 0.6588 0.0625 0.6475 0.129 Uiso 0.5 1 calc PR E 2
O701 O 0.011(2) 0.876(2) 0.5572(13) 0.193(9) Uiso 0.5 1 d PDU F 1
C701 C 0.019(3) 0.974(3) 0.5836(16) 0.176(8) Uiso 0.5 1 d PDU F 1
H70A H -0.0366 1.0279 0.5642 0.212 Uiso 0.5 1 calc PR F 1
H70B H 0.094 0.9973 0.5688 0.212 Uiso 0.5 1 calc PR F 1
C702 C -0.004(2) 0.964(2) 0.6723(12) 0.108(7) Uiso 0.5 1 d PDU F 1
H70C H -0.0839 0.9775 0.6873 0.162 Uiso 0.5 1 calc PR F 1
H70D H 0.0357 1.0178 0.6933 0.162 Uiso 0.5 1 calc PR F 1
H70E H 0.0228 0.8913 0.6895 0.162 Uiso 0.5 1 calc PR F 1
O801 O 0.0207(16) 1.0892(14) 0.5906(10) 0.127(6) Uiso 0.5 1 d PDU G 2
C801 C 0.0603(18) 0.9960(15) 0.6310(12) 0.080(5) Uiso 0.5 1 d PDU G 2
H80A H 0.0746 1.0181 0.6792 0.096 Uiso 0.5 1 calc PR G 2
H80B H 0.1319 0.9652 0.6059 0.096 Uiso 0.5 1 calc PR G 2
C802 C -0.017(2) 0.9123(18) 0.6406(15) 0.134(8) Uiso 0.5 1 d PDU G 2
H80C H -0.0461 0.905 0.6918 0.2 Uiso 0.5 1 calc PR G 2
H80D H 0.0214 0.8431 0.6247 0.2 Uiso 0.5 1 calc PR G 2
H80E H -0.0792 0.9326 0.6116 0.2 Uiso 0.5 1 calc PR G 2

loop_
_atom_site_aniso_label
_atom_site_aniso_U_11
_atom_site_aniso_U_22
_atom_site_aniso_U_33
_atom_site_aniso_U_23
_atom_site_aniso_U_13
_atom_site_aniso_U_12
Mn1 0.0637(10) 0.0406(7) 0.0408(7) -0.0090(5) -0.0188(7) 0.0099(6)
Mn2 0.0628(10) 0.0485(8) 0.0417(7) -0.0125(5) -0.0191(7) 0.0103(6)
O11 0.058(4) 0.041(3) 0.036(3) -0.004(2) -0.017(3) 0.006(2)
C11 0.056(6) 0.036(4) 0.039(4) -0.010(3) -0.011(4) 0.008(4)
C12 0.050(5) 0.034(4) 0.049(4) -0.012(3) -0.013(4) 0.005(3)
C13 0.061(6) 0.037(4) 0.041(4) -0.006(3) -0.021(4) 0.005(4)
C14 0.056(6) 0.041(4) 0.045(4) -0.008(3) -0.014(4) 0.004(4)
C141 0.064(6) 0.042(4) 0.064(6) -0.002(4) -0.032(5) 0.003(4)
C142 0.085(8) 0.056(6) 0.107(8) -0.007(5) -0.060(7) 0.002(5)
C143 0.107(9) 0.078(7) 0.058(6) 0.009(5) -0.045(6) -0.020(6)
C144 0.069(6) 0.055(5) 0.055(5) -0.006(4) -0.030(5) 0.000(4)
C15 0.046(5) 0.041(4) 0.056(5) -0.009(4) -0.020(4) 0.002(4)
C16 0.058(6) 0.025(4) 0.050(5) -0.003(3) -0.015(4) 0.006(3)
C1 0.058(6) 0.038(4) 0.050(5) -0.002(3) -0.009(4) 0.004(4)
O21 0.060(4) 0.041(3) 0.036(3) -0.011(2) -0.014(3) 0.006(3)
C21 0.035(5) 0.051(4) 0.039(4) -0.018(4) -0.005(4) -0.003(4)
C22 0.059(6) 0.037(4) 0.045(5) -0.016(3) -0.022(4) -0.002(4)
C23 0.055(6) 0.053(5) 0.045(5) -0.017(4) -0.017(4) -0.003(4)
C24 0.045(5) 0.042(4) 0.045(4) -0.014(3) -0.014(4) -0.007(4)
C241 0.063(6) 0.042(4) 0.052(5) -0.006(4) -0.019(4) -0.006(4)
C242 0.080(8) 0.065(6) 0.066(6) -0.001(5) -0.018(5) -0.015(5)
C243 0.103(9) 0.094(7) 0.056(6) 0.011(5) -0.039(6) -0.016(6)
C244 0.128(10) 0.043(5) 0.073(6) 0.004(4) -0.014(6) -0.027(6)
C25 0.080(7) 0.033(4) 0.046(5) -0.008(3) -0.035(5) -0.006(4)
C26 0.051(6) 0.047(4) 0.043(5) -0.020(4) -0.014(4) -0.001(4)
C2 0.067(6) 0.034(4) 0.049(5) -0.010(3) -0.024(4) 0.008(4)
O31 0.060(4) 0.048(3) 0.042(3) -0.008(2) -0.015(3) 0.009(3)
C31 0.059(6) 0.052(5) 0.034(4) -0.010(4) -0.018(4) 0.015(4)
C32 0.050(5) 0.033(4) 0.048(5) -0.006(3) -0.013(4) 0.008(4)
C33 0.068(6) 0.044(5) 0.047(5) -0.012(4) -0.020(5) 0.007(4)
C34 0.056(6) 0.051(5) 0.042(4) -0.008(4) -0.018(4) 0.007(4)
C341 0.059(6) 0.048(5) 0.048(5) -0.008(4) -0.014(4) 0.000(4)
C342 0.064(6) 0.054(5) 0.061(5) -0.018(4) -0.001(5) 0.002(4)
C343 0.100(8) 0.067(6) 0.048(5) -0.009(4) -0.024(5) -0.020(5)
C344 0.073(7) 0.054(5) 0.047(5) -0.009(4) -0.009(4) -0.008(5)
C35 0.046(5) 0.043(4) 0.049(5) -0.010(3) -0.013(4) 0.003(4)
C36 0.049(6) 0.041(4) 0.046(5) -0.003(4) -0.013(4) 0.006(4)
C3 0.049(5) 0.054(5) 0.045(4) -0.017(4) -0.015(4) 0.007(4)
O41 0.062(4) 0.038(3) 0.040(3) -0.003(2) -0.010(3) 0.006(3)
C41 0.066(6) 0.038(4) 0.038(4) 0.003(3) -0.013(4) -0.003(4)
C42 0.065(6) 0.037(4) 0.046(4) -0.008(3) -0.014(4) 0.003(4)
C43 0.071(7) 0.043(5) 0.058(5) -0.012(4) -0.022(5) 0.008(4)
C44 0.066(6) 0.040(4) 0.056(5) -0.009(4) -0.019(4) 0.002(4)
C441 0.066(7) 0.060(6) 0.064(6) -0.018(4) -0.020(5) 0.000(5)
C442 0.060(10) 0.067(8) 0.047(8) -0.015(6) -0.008(7) -0.012(7)
C443 0.109(13) 0.096(11) 0.061(8) -0.036(7) -0.036(8) 0.015(9)
C444 0.134(13) 0.043(7) 0.076(8) -0.017(6) -0.042(9) -0.013(7)
C45 0.067(6) 0.045(4) 0.039(4) -0.009(3) -0.009(4) 0.012(4)
C46 0.071(6) 0.026(4) 0.052(5) -0.004(3) -0.016(4) 0.004(4)
C4 0.066(6) 0.038(4) 0.048(5) -0.005(3) -0.018(4) 0.012(4)
O1 0.050(3) 0.043(3) 0.037(3) -0.013(2) -0.014(2) 0.010(2)
O2 0.076(4) 0.048(3) 0.057(3) -0.010(3) -0.027(3) 0.006(3)
S2 0.0737(17) 0.0647(14) 0.0546(13) -0.0065(10) -0.0190(12) 0.0160(12)
C201 0.162(12) 0.044(5) 0.052(6) -0.009(4) -0.012(6) 0.005(6)
C202 0.085(7) 0.065(6) 0.051(5) -0.011(4) -0.018(5) 0.003(5)
O3 0.087(5) 0.098(5) 0.067(4) -0.025(4) -0.032(4) 0.055(4)
S3 0.059(3) 0.064(3) 0.057(3) -0.003(2) -0.012(2) 0.006(2)
S3' 0.113(5) 0.062(3) 0.098(4) -0.008(3) -0.041(4) 0.002(3)
O401 0.060(4) 0.049(3) 0.049(3) -0.005(2) -0.020(3) 0.005(3)

loop_
_atom_type_symbol
_atom_type_description
_atom_type_scat_dispersion_real
_atom_type_scat_dispersion_imag
_atom_type_scat_source
C C 0.0181 0.0091 'International Tables Vol C Tables 4.2.6.8 and 6.1.1.4'
H H 0 0 'International Tables Vol C Tables 4.2.6.8 and 6.1.1.4'
O O 0.0492 0.0322 'International Tables Vol C Tables 4.2.6.8 and 6.1.1.4'
Mn Mn -0.5299 2.8052 'International Tables Vol C Tables 4.2.6.8 and 6.1.1.4'
S S 0.3331 0.5567 'International Tables Vol C Tables 4.2.6.8 and 6.1.1.4'

loop_
_exptl_crystal_face_index_h
_exptl_crystal_face_index_k
_exptl_crystal_face_index_l
_exptl_crystal_face_perp_dist
-1 0 0 0.083
8 0 0 0.0154
0 0 -1 0.0494
0 0 1 0.0001
0 1 0 0.1338
7 -3 4 0.0202
-2 -8 0 0.033

loop_
_geom_angle_atom_site_label_1
_geom_angle_atom_site_label_2
_geom_angle_atom_site_label_3
_geom_angle
_geom_angle_site_symmetry_1
_geom_angle_site_symmetry_3
O41 Mn1 O31 90.8(2) . .
O41 Mn1 O11 91.0(2) . .
O31 Mn1 O11 177.1(2) . .
O41 Mn1 O21 177.2(2) . .
O31 Mn1 O21 89.4(2) . .
O11 Mn1 O21 88.6(2) . .
O41 Mn1 O1 95.9(2) . .
O31 Mn1 O1 96.10(19) . .
O11 Mn1 O1 81.41(18) . .
O21 Mn1 O1 81.3(2) . .
O41 Mn1 O401 92.24(19) . .
O31 Mn1 O401 91.56(19) . .
O11 Mn1 O401 90.69(18) . .
O21 Mn1 O401 90.58(19) . .
O1 Mn1 O401 168.72(17) . .
O3 Mn2 O2 85.4(3) . .
O3 Mn2 O1 96.6(3) . 2_666
O2 Mn2 O1 163.48(18) . 2_666
O3 Mn2 O1 163.7(2) . .
O2 Mn2 O1 99.6(2) . .
O1 Mn2 O1 83.07(18) 2_666 .
O3 Mn2 O11 88.9(2) . .
O2 Mn2 O11 99.4(2) . .
O1 Mn2 O11 96.99(19) 2_666 .
O1 Mn2 O11 75.05(16) . .
O3 Mn2 O21 103.8(2) . 2_666
O2 Mn2 O21 88.7(2) . 2_666
O1 Mn2 O21 74.92(18) 2_666 2_666
O1 Mn2 O21 91.85(17) . 2_666
O11 Mn2 O21 165.5(2) . 2_666
C11 O11 Mn1 120.4(4) . .
C11 O11 Mn2 134.9(4) . .
Mn1 O11 Mn2 104.46(18) . .
O11 C11 C16 121.0(7) . .
O11 C11 C12 119.3(7) . .
C16 C11 C12 119.7(6) . .
C13 C12 C11 117.6(7) . .
C13 C12 C2 121.2(7) . .
C11 C12 C2 121.1(6) . .
C12 C13 C14 124.9(7) . .
C12 C13 H13 117.6 . .
C14 C13 H13 117.6 . .
C13 C14 C15 116.0(6) . .
C13 C14 C141 121.4(7) . .
C15 C14 C141 122.6(7) . .
C14 C141 C142 108.9(7) . .
C14 C141 C144 112.8(7) . .
C142 C141 C144 108.2(7) . .
C14 C141 C143 109.9(7) . .
C142 C141 C143 111.0(8) . .
C144 C141 C143 106.0(7) . .
C141 C142 H14A 109.5 . .
C141 C142 H14B 109.5 . .
H14A C142 H14B 109.5 . .
C141 C142 H14C 109.5 . .
H14A C142 H14C 109.5 . .
H14B C142 H14C 109.5 . .
C141 C143 H14D 109.5 . .
C141 C143 H14E 109.5 . .
H14D C143 H14E 109.5 . .
C141 C143 H14F 109.5 . .
H14D C143 H14F 109.5 . .
H14E C143 H14F 109.5 . .
C141 C144 H14G 109.5 . .
C141 C144 H14H 109.5 . .
H14G C144 H14H 109.5 . .
C141 C144 H14I 109.5 . .
H14G C144 H14I 109.5 . .
H14H C144 H14I 109.5 . .
C16 C15 C14 122.5(7) . .
C16 C15 H15 118.8 . .
C14 C15 H15 118.8 . .
C15 C16 C11 119.3(7) . .
C15 C16 C1 119.8(7) . .
C11 C16 C1 120.8(6) . .
C16 C1 C42 111.6(7) . .
C16 C1 H1A 109.3 . .
C42 C1 H1A 109.3 . .
C16 C1 H1B 109.3 . .
C42 C1 H1B 109.3 . .
H1A C1 H1B 108 . .
C21 O21 Mn1 121.1(4) . .
C21 O21 Mn2 135.1(4) . 2_666
Mn1 O21 Mn2 103.8(2) . 2_666
C22 C21 O21 121.3(6) . .
C22 C21 C26 120.9(7) . .
O21 C21 C26 117.8(7) . .
C21 C22 C23 119.9(7) . .
C21 C22 C3 120.2(7) . .
C23 C22 C3 119.9(7) . .
C24 C23 C22 121.1(8) . .
C24 C23 H23 119.4 . .
C22 C23 H23 119.4 . .
C25 C24 C23 117.9(8) . .
C25 C24 C241 119.1(7) . .
C23 C24 C241 123.0(8) . .
C243 C241 C24 110.7(7) . .
C243 C241 C244 110.6(7) . .
C24 C241 C244 109.1(6) . .
C243 C241 C242 107.6(7) . .
C24 C241 C242 112.3(6) . .
C244 C241 C242 106.4(8) . .
C241 C242 H24A 109.5 . .
C241 C242 H24B 109.5 . .
H24A C242 H24B 109.5 . .
C241 C242 H24C 109.5 . .
H24A C242 H24C 109.5 . .
H24B C242 H24C 109.5 . .
C241 C243 H24D 109.5 . .
C241 C243 H24E 109.5 . .
H24D C243 H24E 109.5 . .
C241 C243 H24F 109.5 . .
H24D C243 H24F 109.5 . .
H24E C243 H24F 109.5 . .
C241 C244 H24G 109.5 . .
C241 C244 H24H 109.5 . .
H24G C244 H24H 109.5 . .
C241 C244 H24I 109.5 . .
H24G C244 H24I 109.5 . .
H24H C244 H24I 109.5 . .
C24 C25 C26 124.7(7) . .
C24 C25 H25 117.7 . .
C26 C25 H25 117.7 . .
C25 C26 C21 115.5(7) . .
C25 C26 C2 121.7(7) . .
C21 C26 C2 122.7(7) . .
C26 C2 C12 113.7(6) . .
C26 C2 H2A 108.8 . .
C12 C2 H2A 108.8 . .
C26 C2 H2B 108.8 . .
C12 C2 H2B 108.8 . .
H2A C2 H2B 107.7 . .
C31 O31 Mn1 121.4(4) . .
O31 C31 C36 122.0(7) . .
O31 C31 C32 118.3(8) . .
C36 C31 C32 119.8(7) . .
C33 C32 C31 117.7(8) . .
C33 C32 C4 121.3(7) . .
C31 C32 C4 120.9(7) . .
C32 C33 C34 124.0(7) . .
C32 C33 H33 118 . .
C34 C33 H33 118 . .
C33 C34 C35 116.8(7) . .
C33 C34 C341 119.6(7) . .
C35 C34 C341 123.6(8) . .
C342 C341 C34 110.3(6) . .
C342 C341 C343 110.1(7) . .
C34 C341 C343 109.8(7) . .
C342 C341 C344 108.0(7) . .
C34 C341 C344 112.0(6) . .
C343 C341 C344 106.5(7) . .
C341 C342 H34A 109.5 . .
C341 C342 H34B 109.5 . .
H34A C342 H34B 109.5 . .
C341 C342 H34C 109.5 . .
H34A C342 H34C 109.5 . .
H34B C342 H34C 109.5 . .
C341 C343 H34D 109.5 . .
C341 C343 H34E 109.5 . .
H34D C343 H34E 109.5 . .
C341 C343 H34F 109.5 . .
H34D C343 H34F 109.5 . .
H34E C343 H34F 109.5 . .
C341 C344 H34G 109.5 . .
C341 C344 H34H 109.5 . .
H34G C344 H34H 109.5 . .
C341 C344 H34I 109.5 . .
H34G C344 H34I 109.5 . .
H34H C344 H34I 109.5 . .
C36 C35 C34 121.7(8) . .
C36 C35 H35 119.2 . .
C34 C35 H35 119.2 . .
C35 C36 C31 120.1(7) . .
C35 C36 C3 119.7(8) . .
C31 C36 C3 120.1(7) . .
C36 C3 C22 111.8(6) . .
C36 C3 H3A 109.3 . .
C22 C3 H3A 109.3 . .
C36 C3 H3B 109.3 . .
C22 C3 H3B 109.3 . .
H3A C3 H3B 107.9 . .
C41 O41 Mn1 118.8(5) . .
O41 C41 C42 120.7(7) . .
O41 C41 C46 118.9(7) . .
C42 C41 C46 120.4(7) . .
C43 C42 C41 119.4(7) . .
C43 C42 C1 118.9(7) . .
C41 C42 C1 121.6(6) . .
C42 C43 C44 122.3(7) . .
C42 C43 H43 118.8 . .
C44 C43 H43 118.8 . .
C45 C44 C43 116.5(7) . .
C45 C44 C441 120.7(7) . .
C43 C44 C441 122.8(7) . .
C444 C441 C442 112.9(10) . .
C444 C441 C44 110.8(7) . .
C442 C441 C44 110.7(8) . .
C445 C441 C44 119.5(19) . .
C445 C441 C446 113.1(19) . .
C44 C441 C446 119.5(16) . .
C444 C441 C443 108.2(9) . .
C442 C441 C443 106.0(9) . .
C44 C441 C443 108.0(7) . .
C445 C441 C447 102.9(19) . .
C44 C441 C447 99.0(14) . .
C446 C441 C447 96.4(17) . .
C441 C442 H44A 109.5 . .
C441 C442 H44B 109.5 . .
H44A C442 H44B 109.5 . .
C441 C442 H44C 109.5 . .
H44A C442 H44C 109.5 . .
H44B C442 H44C 109.5 . .
C441 C443 H44D 109.5 . .
C441 C443 H44E 109.5 . .
H44D C443 H44E 109.5 . .
C441 C443 H44F 109.5 . .
H44D C443 H44F 109.5 . .
H44E C443 H44F 109.5 . .
C441 C444 H44G 109.5 . .
C441 C444 H44H 109.5 . .
H44G C444 H44H 109.5 . .
C441 C444 H44I 109.5 . .
H44G C444 H44I 109.5 . .
H44H C444 H44I 109.5 . .
C441 C445 H44J 109.5 . .
C441 C445 H44K 109.5 . .
H44J C445 H44K 109.5 . .
C441 C445 H44L 109.5 . .
H44J C445 H44L 109.5 . .
H44K C445 H44L 109.5 . .
C441 C446 H44M 109.5 . .
C441 C446 H44N 109.5 . .
H44M C446 H44N 109.5 . .
C441 C446 H44O 109.5 . .
H44M C446 H44O 109.5 . .
H44N C446 H44O 109.5 . .
C441 C447 H44P 109.5 . .
C441 C447 H44Q 109.5 . .
H44P C447 H44Q 109.5 . .
C441 C447 H44R 109.4 . .
H44P C447 H44R 109.5 . .
H44Q C447 H44R 109.5 . .
C44 C45 C46 124.3(7) . .
C44 C45 H45 117.9 . .
C46 C45 H45 117.9 . .
C45 C46 C41 117.1(7) . .
C45 C46 C4 120.8(7) . .
C41 C46 C4 122.0(6) . .
C46 C4 C32 112.7(6) . .
C46 C4 H4A 109.1 . .
C32 C4 H4A 109.1 . .
C46 C4 H4B 109 . .
C32 C4 H4B 109.1 . .
H4A C4 H4B 107.8 . .
Mn1 O1 Mn2 99.2(2) . 2_666
Mn1 O1 Mn2 99.05(17) . .
Mn2 O1 Mn2 96.93(18) 2_666 .
S2 O2 Mn2 123.3(3) . .
O2 S2 C202 105.1(4) . .
O2 S2 C201 105.0(4) . .
C202 S2 C201 99.2(5) . .
S2 C201 H20A 109.5 . .
S2 C201 H20B 109.5 . .
H20A C201 H20B 109.5 . .
S2 C201 H20C 109.5 . .
H20A C201 H20C 109.5 . .
H20B C201 H20C 109.5 . .
S2 C202 H20D 109.5 . .
S2 C202 H20E 109.5 . .
H20D C202 H20E 109.5 . .
S2 C202 H20F 109.5 . .
H20D C202 H20F 109.5 . .
H20E C202 H20F 109.5 . .
S3' O3 Mn2 138.9(7) . .
S3 O3 Mn2 133.2(5) . .
O3 S3 C301 105.4(9) . .
O3 S3 C302 103.2(8) . .
C301 S3 C302 90.0(11) . .
S3 C301 H30A 109.5 . .
S3 C301 H30B 109.5 . .
H30A C301 H30B 109.5 . .
S3 C301 H30C 109.5 . .
H30A C301 H30C 109.5 . .
H30B C301 H30C 109.5 . .
S3 C302 H30D 109.5 . .
S3 C302 H30E 109.5 . .
H30D C302 H30E 109.5 . .
S3 C302 H30F 109.5 . .
H30D C302 H30F 109.5 . .
H30E C302 H30F 109.5 . .
O3 S3' C303 107.7(11) . .
O3 S3' C304 105.4(9) . .
C303 S3' C304 105.8(13) . .
S3' C303 H30G 109.5 . .
S3' C303 H30H 109.5 . .
H30G C303 H30H 109.5 . .
S3' C303 H30I 109.5 . .
H30G C303 H30I 109.5 . .
H30H C303 H30I 109.5 . .
S3' C304 H30J 109.5 . .
S3' C304 H30K 109.5 . .
H30J C304 H30K 109.5 . .
S3' C304 H30L 109.5 . .
H30J C304 H30L 109.5 . .
H30K C304 H30L 109.5 . .
C401 O401 Mn1 163.2(9) . .
C403 O401 Mn1 162.8(8) . .
C402 C401 O401 132(3) . .
C402 C401 H40A 104.3 . .
O401 C401 H40A 104.3 . .
C402 C401 H40B 104.3 . .
O401 C401 H40B 104.3 . .
H40A C401 H40B 105.6 . .
O401 C403 C404 126(2) . .
O401 C403 H40F 105.9 . .
C404 C403 H40F 105.9 . .
O401 C403 H40G 105.9 . .
C404 C403 H40G 105.9 . .
H40F C403 H40G 106.2 . .
C403 C404 H40H 109.5 . .
C403 C404 H40I 109.5 . .
H40H C404 H40I 109.5 . .
C403 C404 H40J 109.5 . .
H40H C404 H40J 109.5 . .
H40I C404 H40J 109.5 . .
O501 C501 C502 114.6(14) . .
O501 C501 H50A 108.6 . .
C502 C501 H50A 108.6 . .
O501 C501 H50B 108.6 . .
C502 C501 H50B 108.6 . .
H50A C501 H50B 107.6 . .
O601 C601 C602 148(3) . .
O601 C601 H60A 99.7 . .
C602 C601 H60A 99.6 . .
O601 C601 H60B 99.6 . .
C602 C601 H60B 99.6 . .
H60A C601 H60B 104.1 . .
C601 C602 H60C 109.5 . .
C601 C602 H60D 109.5 . .
H60C C602 H60D 109.5 . .
C601 C602 H60E 109.5 . .
H60C C602 H60E 109.5 . .
H60D C602 H60E 109.5 . .
O701 C701 C702 109(2) . .
O701 C701 H70A 110 . .
C702 C701 H70A 110 . .
O701 C701 H70B 110 . .
C702 C701 H70B 110 . .
H70A C701 H70B 108.4 . .
O801 C801 C802 113.3(19) . .
O801 C801 H80A 108.9 . .
C802 C801 H80A 108.9 . .
O801 C801 H80B 108.9 . .
C802 C801 H80B 108.9 . .
H80A C801 H80B 107.7 . .
C801 C802 H80C 109.5 . .
C801 C802 H80D 109.5 . .
H80C C802 H80D 109.5 . .
C801 C802 H80E 109.5 . .
H80C C802 H80E 109.5 . .
H80D C802 H80E 109.5 . .

loop_
_geom_bond_atom_site_label_1
_geom_bond_atom_site_label_2
_geom_bond_distance
_geom_bond_site_symmetry_2
Mn1 O41 1.904(5) .
Mn1 O31 1.912(5) .
Mn1 O11 1.964(5) .
Mn1 O21 1.970(5) .
Mn1 O1 2.132(4) .
Mn1 O401 2.431(5) .
Mn2 O3 2.137(5) .
Mn2 O2 2.171(6) .
Mn2 O1 2.188(5) 2_666
Mn2 O1 2.195(5) .
Mn2 O11 2.196(5) .
Mn2 O21 2.208(4) 2_666
O11 C11 1.351(8) .
C11 C16 1.414(10) .
C11 C12 1.431(11) .
C12 C13 1.378(9) .
C12 C2 1.518(10) .
C13 C14 1.388(10) .
C13 H13 0.95 .
C14 C15 1.416(11) .
C14 C141 1.513(10) .
C141 C142 1.536(11) .
C141 C144 1.536(11) .
C141 C143 1.544(13) .
C142 H14A 0.98 .
C142 H14B 0.98 .
C142 H14C 0.98 .
C143 H14D 0.98 .
C143 H14E 0.98 .
C143 H14F 0.98 .
C144 H14G 0.98 .
C144 H14H 0.98 .
C144 H14I 0.98 .
C15 C16 1.388(9) .
C15 H15 0.95 .
C16 C1 1.523(10) .
C1 C42 1.525(10) .
C1 H1A 0.99 .
C1 H1B 0.99 .
O21 C21 1.371(9) .
O21 Mn2 2.208(4) 2_666
C21 C22 1.368(11) .
C21 C26 1.445(10) .
C22 C23 1.410(11) .
C22 C3 1.539(10) .
C23 C24 1.387(10) .
C23 H23 0.95 .
C24 C25 1.363(11) .
C24 C241 1.524(11) .
C241 C243 1.509(11) .
C241 C244 1.534(11) .
C241 C242 1.544(12) .
C242 H24A 0.98 .
C242 H24B 0.98 .
C242 H24C 0.98 .
C243 H24D 0.98 .
C243 H24E 0.98 .
C243 H24F 0.98 .
C244 H24G 0.98 .
C244 H24H 0.98 .
C244 H24I 0.98 .
C25 C26 1.403(11) .
C25 H25 0.95 .
C26 C2 1.487(11) .
C2 H2A 0.99 .
C2 H2B 0.99 .
O31 C31 1.342(9) .
C31 C36 1.403(11) .
C31 C32 1.435(10) .
C32 C33 1.393(11) .
C32 C4 1.506(11) .
C33 C34 1.400(12) .
C33 H33 0.95 .
C34 C35 1.413(10) .
C34 C341 1.520(11) .
C341 C342 1.514(10) .
C341 C343 1.533(11) .
C341 C344 1.565(12) .
C342 H34A 0.98 .
C342 H34B 0.98 .
C342 H34C 0.98 .
C343 H34D 0.98 .
C343 H34E 0.98 .
C343 H34F 0.98 .
C344 H34G 0.98 .
C344 H34H 0.98 .
C344 H34I 0.98 .
C35 C36 1.398(10) .
C35 H35 0.95 .
C36 C3 1.529(10) .
C3 H3A 0.99 .
C3 H3B 0.99 .
O41 C41 1.354(8) .
C41 C42 1.406(11) .
C41 C46 1.410(10) .
C42 C43 1.395(10) .
C43 C44 1.397(11) .
C43 H43 0.95 .
C44 C45 1.387(11) .
C44 C441 1.522(10) .
C441 C444 1.459(11) .
C441 C442 1.496(11) .
C441 C445 1.510(18) .
C441 C446 1.533(18) .
C441 C443 1.594(13) .
C441 C447 1.619(18) .
C442 H44A 0.98 .
C442 H44B 0.98 .
C442 H44C 0.98 .
C443 H44D 0.98 .
C443 H44E 0.98 .
C443 H44F 0.98 .
C444 H44G 0.98 .
C444 H44H 0.98 .
C444 H44I 0.98 .
C445 H44J 0.98 .
C445 H44K 0.98 .
C445 H44L 0.98 .
C446 H44M 0.98 .
C446 H44N 0.98 .
C446 H44O 0.98 .
C447 H44P 0.98 .
C447 H44Q 0.98 .
C447 H44R 0.98 .
C45 C46 1.406(10) .
C45 H45 0.95 .
C46 C4 1.501(10) .
C4 H4A 0.99 .
C4 H4B 0.99 .
O1 Mn2 2.188(5) 2_666
O2 S2 1.516(5) .
S2 C202 1.754(10) .
S2 C201 1.778(9) .
C201 H20A 0.98 .
C201 H20B 0.98 .
C201 H20C 0.98 .
C202 H20D 0.98 .
C202 H20E 0.98 .
C202 H20F 0.98 .
O3 S3' 1.267(8) .
O3 S3 1.437(8) .
S3 C301 1.73(3) .
S3 C302 1.82(2) .
C301 H30A 0.98 .
C301 H30B 0.98 .
C301 H30C 0.98 .
C302 H30D 0.98 .
C302 H30E 0.98 .
C302 H30F 0.98 .
S3' C303 1.755(16) .
S3' C304 2.08(2) .
C303 H30G 0.98 .
C303 H30H 0.98 .
C303 H30I 0.98 .
C304 H30J 0.98 .
C304 H30K 0.98 .
C304 H30L 0.98 .
O401 C401 1.319(19) .
O401 C403 1.332(16) .
C401 C402 1.27(3) .
C401 H40A 0.99 .
C401 H40B 0.99 .
C402 H40C 0.98 .
C402 H40D 0.98 .
C402 H40E 0.98 .
C403 C404 1.41(3) .
C403 H40F 0.99 .
C403 H40G 0.99 .
C404 H40H 0.98 .
C404 H40I 0.98 .
C404 H40J 0.98 .
O501 C501 1.383(15) .
C501 C502 1.63(2) .
C501 H50A 0.99 .
C501 H50B 0.99 .
C502 H50C 0.98 .
C502 H50D 0.98 .
C502 H50E 0.98 .
O601 C601 1.294(18) .
C601 C602 1.38(2) .
C601 H60A 0.99 .
C601 H60B 0.99 .
C602 H60C 0.98 .
C602 H60D 0.98 .
C602 H60E 0.98 .
O701 C701 1.352(18) .
C701 C702 1.64(3) .
C701 H70A 0.99 .
C701 H70B 0.99 .
C702 H70C 0.98 .
C702 H70D 0.98 .
C702 H70E 0.98 .
O801 C801 1.421(16) .
C801 C802 1.46(3) .
C801 H80A 0.99 .
C801 H80B 0.99 .
C802 H80C 0.98 .
C802 H80D 0.98 .
C802 H80E 0.98 .
